data_7131330
loop_
_publ_author_name
'Joven-Sancho, Daniel'
'Demonti, Luca'
'Mart&#xed;n, Antonio'
'Saffon-Merceron, Nathalie'
'Nebra, Noel'
'Baya, Miguel'
'Menj&#xf3;n, Babil'

_publ_section_title
;
 Electrophilicity of neutral square-planar organosilver(III) compounds.
;
_journal_issue 28
_journal_name_full 'Chemical communications (Cambridge, England)'
_journal_page_first 4166
_journal_page_last 4168
_journal_paper_doi 10.1039/d3cc00493g
_journal_volume 59
_journal_year 2023
_chemical_formula_sum 'C10 H8 Ag F9 N2'
_chemical_formula_weight 435.05
_space_group_crystal_system triclinic
_space_group_IT_number 2
_space_group_name_Hall '-P 1'
_space_group_name_H-M_alt 'P -1'
_atom_sites_solution_hydrogens geom
_atom_sites_solution_primary dual
_audit_creation_method SHELXL-2018/3
_audit_update_record
;
2022-12-16 deposited with the CCDC.	2023-02-22 downloaded from the CCDC.
;
_cell_angle_alpha 92.634(3)
_cell_angle_beta 92.974(3)
_cell_angle_gamma 106.819(3)
_cell_formula_units_Z 2
_cell_length_a 8.1828(7)
_cell_length_b 9.0235(7)
_cell_length_c 10.0923(8)
_cell_measurement_reflns_used 5876
_cell_measurement_temperature 193(2)
_cell_measurement_theta_max 28.26
_cell_measurement_theta_min 2.61
_cell_volume 710.90(10)
_computing_cell_refinement 'Bruker SAINT'
_computing_data_collection 'Bruker APEX3'
_computing_data_reduction 'Bruker SAINT'
_computing_molecular_graphics 'Bruker SHELXTL'
_computing_publication_material 'Bruker SHELXTL'
_computing_structure_refinement 'SHELXL-2018/3 (Sheldrick, 2018)'
_computing_structure_solution 'SHELXT (Sheldrick 2015)'
_diffrn_ambient_temperature 193(2)
_diffrn_detector_area_resol_mean 7.3910
_diffrn_measured_fraction_theta_full 0.999
_diffrn_measured_fraction_theta_max 0.996
_diffrn_measurement_device_type 'Bruker D8-Venture Photon III-C14 detector'
_diffrn_measurement_method 'Phi and omega scans'
_diffrn_radiation_type MoK\a
_diffrn_radiation_wavelength 0.71073
_diffrn_reflns_av_R_equivalents 0.0586
_diffrn_reflns_av_unetI/netI 0.0353
_diffrn_reflns_Laue_measured_fraction_full 0.999
_diffrn_reflns_Laue_measured_fraction_max 0.996
_diffrn_reflns_limit_h_max 10
_diffrn_reflns_limit_h_min -10
_diffrn_reflns_limit_k_max 11
_diffrn_reflns_limit_k_min -12
_diffrn_reflns_limit_l_max 13
_diffrn_reflns_limit_l_min -13
_diffrn_reflns_number 25335
_diffrn_reflns_point_group_measured_fraction_full 0.999
_diffrn_reflns_point_group_measured_fraction_max 0.996
_diffrn_reflns_theta_full 25.242
_diffrn_reflns_theta_max 28.323
_diffrn_reflns_theta_min 2.962
_diffrn_source 'Fine-focus sealed tube'
_exptl_absorpt_coefficient_mu 1.514
_exptl_absorpt_correction_T_max 0.7457
_exptl_absorpt_correction_T_min 0.6957
_exptl_absorpt_correction_type multi-scan
_exptl_absorpt_process_details 'SADABS (Bruker-AXS)'
_exptl_crystal_colour colourless
_exptl_crystal_density_diffrn 2.032
_exptl_crystal_description plate
_exptl_crystal_F_000 420
_exptl_crystal_size_max 0.080
_exptl_crystal_size_mid 0.060
_exptl_crystal_size_min 0.030
_refine_diff_density_max 0.600
_refine_diff_density_min -0.478
_refine_diff_density_rms 0.102
_refine_ls_extinction_method none
_refine_ls_goodness_of_fit_ref 1.074
_refine_ls_hydrogen_treatment constr
_refine_ls_matrix_type full
_refine_ls_number_parameters 200
_refine_ls_number_reflns 3528
_refine_ls_number_restraints 0
_refine_ls_restrained_S_all 1.074
_refine_ls_R_factor_all 0.0430
_refine_ls_R_factor_gt 0.0311
_refine_ls_shift/su_max 0.001
_refine_ls_shift/su_mean 0.000
_refine_ls_structure_factor_coef Fsqd
_refine_ls_weighting_details 'w=1/[\s^2^(Fo^2^)+(0.0280P)^2^+0.4824P] where P=(Fo^2^+2Fc^2^)/3'
_refine_ls_weighting_scheme calc
_refine_ls_wR_factor_gt 0.0626
_refine_ls_wR_factor_ref 0.0667
_reflns_Friedel_coverage 0.000
_reflns_number_gt 2993
_reflns_number_total 3528
_reflns_threshold_expression 'I > 2\s(I)'
_cod_data_source_file d3cc00493g3.cif
_cod_data_source_block 2-NCMe_LD585_a
_cod_depositor_comments 'Adding full bibliography for 7131328--7131334.cif.'
_cod_database_code 7131330
_shelx_shelxl_version_number 2018/3
_shelx_space_group_comment
; 
The symmetry employed for this shelxl refinement is uniquely defined 
by the following loop, which should always be used as a source of 
symmetry information in preference to the above space-group names. 
They are only intended as comments. 
;
_shelx_estimated_absorpt_t_min 0.888
_shelx_estimated_absorpt_t_max 0.956

loop_
_space_group_symop_operation_xyz
'x, y, z'
'-x, -y, -z'

loop_
_atom_site_label
_atom_site_type_symbol
_atom_site_fract_x
_atom_site_fract_y
_atom_site_fract_z
_atom_site_U_iso_or_equiv
_atom_site_adp_type
_atom_site_occupancy
_atom_site_site_symmetry_order
_atom_site_calc_flag
_atom_site_refinement_flags_posn
_atom_site_refinement_flags_adp
_atom_site_refinement_flags_occupancy
_atom_site_disorder_assembly
_atom_site_disorder_group
Ag1 Ag 0.68109(3) 0.67288(3) 0.18938(2) 0.02385(7) Uani 1 1 d . . . . .
F1 F 0.3982(3) 0.4516(3) 0.2996(2) 0.0600(6) Uani 1 1 d . . . . .
F2 F 0.3238(3) 0.6451(3) 0.2359(3) 0.0624(7) Uani 1 1 d . . . . .
F3 F 0.3412(3) 0.4695(3) 0.0928(2) 0.0544(6) Uani 1 1 d . . . . .
F4 F 0.6075(4) 0.9565(3) 0.1547(2) 0.0697(8) Uani 1 1 d . . . . .
F5 F 0.4629(3) 0.7788(3) 0.0103(3) 0.0788(9) Uani 1 1 d . . . . .
F6 F 0.7217(3) 0.8891(3) -0.0126(2) 0.0596(6) Uani 1 1 d . . . . .
F7 F 0.9730(3) 0.9566(2) 0.1864(3) 0.0586(6) Uani 1 1 d . . . . .
F8 F 1.0132(3) 0.7620(3) 0.0780(3) 0.0666(7) Uani 1 1 d . . . . .
F9 F 1.0327(3) 0.7776(3) 0.2897(2) 0.0575(6) Uani 1 1 d . . . . .
N1 N 0.7648(3) 0.4912(3) 0.2711(2) 0.0266(5) Uani 1 1 d . . . . .
N2 N 0.6841(5) 0.8081(4) 0.4435(3) 0.0614(10) Uani 1 1 d . . . . .
C1 C 0.4208(4) 0.5526(4) 0.2037(3) 0.0345(7) Uani 1 1 d . . . . .
C2 C 0.6120(5) 0.8345(4) 0.0793(3) 0.0387(8) Uani 1 1 d . . . . .
C3 C 0.9386(4) 0.8014(4) 0.1832(3) 0.0355(7) Uani 1 1 d . . . . .
C4 C 0.8367(4) 0.4086(4) 0.1917(3) 0.0334(7) Uani 1 1 d . . . . .
H4 H 0.844347 0.429839 0.100487 0.040 Uiso 1 1 calc R U . . .
C5 C 0.9001(5) 0.2937(4) 0.2386(4) 0.0414(8) Uani 1 1 d . . . . .
H5 H 0.950704 0.236711 0.180303 0.050 Uiso 1 1 calc R U . . .
C6 C 0.8897(5) 0.2620(4) 0.3703(4) 0.0417(8) Uani 1 1 d . . . . .
H6 H 0.931835 0.182636 0.404281 0.050 Uiso 1 1 calc R U . . .
C7 C 0.8167(4) 0.3480(4) 0.4520(3) 0.0395(8) Uani 1 1 d . . . . .
H7 H 0.809102 0.329289 0.543661 0.047 Uiso 1 1 calc R U . . .
C8 C 0.7547(4) 0.4611(4) 0.4000(3) 0.0317(7) Uani 1 1 d . . . . .
H8 H 0.703671 0.519396 0.456700 0.038 Uiso 1 1 calc R U . . .
C9 C 0.6566(5) 0.8557(4) 0.5407(3) 0.0400(8) Uani 1 1 d . . . . .
C10 C 0.6160(5) 0.9183(5) 0.6660(4) 0.0584(11) Uani 1 1 d . . . . .
H10A H 0.626673 1.028771 0.660019 0.088 Uiso 1 1 calc R U . . .
H10B H 0.695348 0.905624 0.737708 0.088 Uiso 1 1 calc R U . . .
H10C H 0.498471 0.862679 0.684799 0.088 Uiso 1 1 calc R U . . .

loop_
_atom_site_aniso_label
_atom_site_aniso_U_11
_atom_site_aniso_U_22
_atom_site_aniso_U_33
_atom_site_aniso_U_23
_atom_site_aniso_U_13
_atom_site_aniso_U_12
Ag1 0.02846(12) 0.02662(11) 0.02053(11) 0.00503(7) 0.00302(8) 0.01370(8)
F1 0.0423(12) 0.0791(16) 0.0587(14) 0.0396(13) 0.0115(11) 0.0111(11)
F2 0.0441(13) 0.0673(15) 0.0858(18) -0.0009(13) 0.0214(12) 0.0301(12)
F3 0.0461(13) 0.0634(14) 0.0429(12) -0.0073(10) -0.0001(10) 0.0013(11)
F4 0.119(2) 0.0520(14) 0.0610(15) 0.0077(11) 0.0144(15) 0.0592(15)
F5 0.0586(15) 0.0715(17) 0.100(2) 0.0446(15) -0.0344(15) 0.0100(13)
F6 0.0743(16) 0.0694(15) 0.0446(13) 0.0345(11) 0.0115(11) 0.0299(13)
F7 0.0449(13) 0.0315(11) 0.0966(19) 0.0156(11) -0.0052(12) 0.0068(9)
F8 0.0500(14) 0.0799(17) 0.0693(16) -0.0008(13) 0.0290(12) 0.0146(13)
F9 0.0395(12) 0.0589(14) 0.0675(15) 0.0262(12) -0.0151(11) 0.0038(10)
N1 0.0315(13) 0.0252(12) 0.0251(12) 0.0046(10) 0.0005(10) 0.0113(10)
N2 0.092(3) 0.064(2) 0.0364(18) 0.0012(16) 0.0088(18) 0.035(2)
C1 0.0340(17) 0.0424(18) 0.0303(16) 0.0050(14) 0.0042(13) 0.0151(14)
C2 0.045(2) 0.0383(18) 0.0383(18) 0.0102(15) -0.0016(15) 0.0203(15)
C3 0.0359(18) 0.0322(16) 0.0400(18) 0.0086(14) 0.0034(14) 0.0114(14)
C4 0.0411(18) 0.0340(16) 0.0286(16) 0.0051(13) 0.0043(13) 0.0157(14)
C5 0.051(2) 0.0352(18) 0.046(2) 0.0011(15) 0.0047(16) 0.0256(16)
C6 0.045(2) 0.0341(17) 0.051(2) 0.0125(15) -0.0017(16) 0.0205(15)
C7 0.045(2) 0.0414(18) 0.0321(17) 0.0142(14) -0.0043(15) 0.0117(15)
C8 0.0362(17) 0.0347(16) 0.0259(15) 0.0033(12) 0.0027(13) 0.0128(13)
C9 0.047(2) 0.0389(18) 0.0350(19) 0.0011(15) -0.0001(16) 0.0146(16)
C10 0.055(3) 0.063(3) 0.047(2) -0.0145(19) 0.0123(19) 0.001(2)

loop_
_atom_type_symbol
_atom_type_description
_atom_type_scat_dispersion_real
_atom_type_scat_dispersion_imag
_atom_type_scat_source
C C 0.0033 0.0016 'International Tables Vol C Tables 4.2.6.8 and 6.1.1.4'
H H 0.0000 0.0000 'International Tables Vol C Tables 4.2.6.8 and 6.1.1.4'
Ag Ag -0.8971 1.1015 'International Tables Vol C Tables 4.2.6.8 and 6.1.1.4'
F F 0.0171 0.0103 'International Tables Vol C Tables 4.2.6.8 and 6.1.1.4'
N N 0.0061 0.0033 'International Tables Vol C Tables 4.2.6.8 and 6.1.1.4'

loop_
_geom_angle_atom_site_label_1
_geom_angle_atom_site_label_2
_geom_angle_atom_site_label_3
_geom_angle
_geom_angle_site_symmetry_1
_geom_angle_site_symmetry_3
_geom_angle_publ_flag
C2 Ag1 C3 89.32(13) . . ?
C2 Ag1 C1 90.01(13) . . ?
C3 Ag1 C1 176.86(14) . . ?
C2 Ag1 N1 169.96(12) . . ?
C3 Ag1 N1 88.41(11) . . ?
C1 Ag1 N1 92.77(11) . . ?
C2 Ag1 N2 99.31(13) . . ?
C3 Ag1 N2 88.60(13) . . ?
C1 Ag1 N2 88.48(13) . . ?
N1 Ag1 N2 90.42(10) . . ?
C4 N1 C8 118.9(3) . . ?
C4 N1 Ag1 118.45(19) . . ?
C8 N1 Ag1 122.5(2) . . ?
C9 N2 Ag1 168.3(4) . . ?
F1 C1 F3 105.5(3) . . ?
F1 C1 F2 104.2(3) . . ?
F3 C1 F2 105.0(3) . . ?
F1 C1 Ag1 112.1(2) . . ?
F3 C1 Ag1 115.2(2) . . ?
F2 C1 Ag1 113.9(2) . . ?
F4 C2 F5 108.5(3) . . ?
F4 C2 F6 105.9(3) . . ?
F5 C2 F6 103.9(3) . . ?
F4 C2 Ag1 111.7(2) . . ?
F5 C2 Ag1 113.7(2) . . ?
F6 C2 Ag1 112.6(2) . . ?
F8 C3 F7 106.0(3) . . ?
F8 C3 F9 104.9(3) . . ?
F7 C3 F9 103.7(3) . . ?
F8 C3 Ag1 113.7(2) . . ?
F7 C3 Ag1 116.7(2) . . ?
F9 C3 Ag1 110.8(2) . . ?
N1 C4 C5 121.8(3) . . ?
N1 C4 H4 119.1 . . ?
C5 C4 H4 119.1 . . ?
C6 C5 C4 119.6(3) . . ?
C6 C5 H5 120.2 . . ?
C4 C5 H5 120.2 . . ?
C5 C6 C7 118.5(3) . . ?
C5 C6 H6 120.8 . . ?
C7 C6 H6 120.8 . . ?
C8 C7 C6 119.6(3) . . ?
C8 C7 H7 120.2 . . ?
C6 C7 H7 120.2 . . ?
N1 C8 C7 121.6(3) . . ?
N1 C8 H8 119.2 . . ?
C7 C8 H8 119.2 . . ?
N2 C9 C10 178.4(4) . . ?
C9 C10 H10A 109.5 . . ?
C9 C10 H10B 109.5 . . ?
H10A C10 H10B 109.5 . . ?
C9 C10 H10C 109.5 . . ?
H10A C10 H10C 109.5 . . ?
H10B C10 H10C 109.5 . . ?

loop_
_geom_bond_atom_site_label_1
_geom_bond_atom_site_label_2
_geom_bond_distance
_geom_bond_site_symmetry_2
_geom_bond_publ_flag
Ag1 C2 2.059(3) . ?
Ag1 C3 2.096(3) . ?
Ag1 C1 2.108(3) . ?
Ag1 N1 2.134(2) . ?
Ag1 N2 2.784(3) . ?
F1 C1 1.343(4) . ?
F2 C1 1.348(4) . ?
F3 C1 1.343(4) . ?
F4 C2 1.320(4) . ?
F5 C2 1.323(4) . ?
F6 C2 1.335(4) . ?
F7 C3 1.345(4) . ?
F8 C3 1.336(4) . ?
F9 C3 1.350(4) . ?
N1 C4 1.339(4) . ?
N1 C8 1.343(4) . ?
N2 C9 1.113(5) . ?
C4 C5 1.379(4) . ?
C4 H4 0.9500 . ?
C5 C6 1.374(5) . ?
C5 H5 0.9500 . ?
C6 C7 1.378(5) . ?
C6 H6 0.9500 . ?
C7 C8 1.377(4) . ?
C7 H7 0.9500 . ?
C8 H8 0.9500 . ?
C9 C10 1.455(5) . ?
C10 H10A 0.9800 . ?
C10 H10B 0.9800 . ?
C10 H10C 0.9800 . ?

loop_
_geom_torsion_atom_site_label_1
_geom_torsion_atom_site_label_2
_geom_torsion_atom_site_label_3
_geom_torsion_atom_site_label_4
_geom_torsion
_geom_torsion_site_symmetry_1
_geom_torsion_site_symmetry_2
_geom_torsion_site_symmetry_3
_geom_torsion_site_symmetry_4
_geom_torsion_publ_flag
C8 N1 C4 C5 0.2(5) . . . . ?
Ag1 N1 C4 C5 177.3(3) . . . . ?
N1 C4 C5 C6 0.0(5) . . . . ?
C4 C5 C6 C7 -0.5(5) . . . . ?
C5 C6 C7 C8 0.8(5) . . . . ?
C4 N1 C8 C7 0.1(5) . . . . ?
Ag1 N1 C8 C7 -177.0(2) . . . . ?
C6 C7 C8 N1 -0.5(5) . . . . ?
